data_4000960
loop_
_publ_author_name
'Wang, Shuao'
'Alekseev, Evgeny V.'
'Ling, Jie'
'Liu, Guokui'
'Depmeier, Wulf'
'Albrecht-Schmitt, Thomas E.'

_publ_section_title
;
 Polarity and Chirality in Uranyl Borates: Insights into Understanding the
 Vitrification of Nuclear Waste and the Development of Nonlinear Optical
 Materials
;
_journal_issue 6
_journal_name_full 'Chemistry of Materials'
_journal_page_first 2155
_journal_paper_doi 10.1021/cm9037796
_journal_volume 22
_journal_year 2010
_chemical_formula_moiety Na(UO2)(B6O11H)(H2O)2
_chemical_formula_sum 'B6 H Na O15 U'
_chemical_formula_weight 566.89
_chemical_melting_point ?
_chemical_name_common 'Sodium Unranyl Borate Dihydrate'
_chemical_name_systematic
; 
 ? 
;
_space_group_IT_number 9
_symmetry_cell_setting monoclinic
_symmetry_space_group_name_Hall 'C -2yc'
_symmetry_space_group_name_H-M 'C 1 c 1'
_atom_sites_solution_hydrogens geom
_atom_sites_solution_primary direct
_atom_sites_solution_secondary difmap
_audit_creation_method SHELXL-97
_cell_angle_alpha 90.00
_cell_angle_beta 92.777(2)
_cell_angle_gamma 90.00
_cell_formula_units_Z 4
_cell_length_a 6.3905(9)
_cell_length_b 11.1390(15)
_cell_length_c 15.988(2)
_cell_measurement_reflns_used 4386
_cell_measurement_temperature 273(2)
_cell_measurement_theta_max 34.93
_cell_measurement_theta_min 2.55
_cell_volume 1136.7(3)
_computing_cell_refinement 'SMART SAINT'
_computing_data_collection SMART
_computing_data_reduction SAINT
_computing_molecular_graphics 'SHELXP-97 (Sheldrick, 1997)'
_computing_publication_material 'SHELCIF-97 (Sheldrick, 2000)'
_computing_structure_refinement 'SHELXL-97 (Sheldrick, 1997)'
_computing_structure_solution 'SHELXS-97 (Sheldrick, 1990)'
_diffrn_ambient_temperature 273(2)
_diffrn_detector_area_resol_mean 0
_diffrn_measured_fraction_theta_full 0.951
_diffrn_measured_fraction_theta_max 0.951
_diffrn_measurement_device_type 'Bruker APEX'
_diffrn_measurement_method '0.3 wide w/ exposure'
_diffrn_radiation_monochromator graphite
_diffrn_radiation_source 'fine-focus sealed tube'
_diffrn_radiation_type MoK\a
_diffrn_radiation_wavelength 0.71073
_diffrn_reflns_av_R_equivalents 0.0430
_diffrn_reflns_av_sigmaI/netI 0.0631
_diffrn_reflns_limit_h_max 9
_diffrn_reflns_limit_h_min -10
_diffrn_reflns_limit_k_max 17
_diffrn_reflns_limit_k_min -17
_diffrn_reflns_limit_l_max 24
_diffrn_reflns_limit_l_min -25
_diffrn_reflns_number 8627
_diffrn_reflns_theta_full 34.93
_diffrn_reflns_theta_max 34.93
_diffrn_reflns_theta_min 2.55
_diffrn_standards_decay_% 0
_diffrn_standards_interval_count na
_diffrn_standards_interval_time na
_diffrn_standards_number na
_exptl_absorpt_coefficient_mu 14.408
_exptl_absorpt_correction_T_max 0.163
_exptl_absorpt_correction_T_min 0.111
_exptl_absorpt_correction_type multi-scan
_exptl_absorpt_process_details SADABS
_exptl_crystal_colour Yellow-Green
_exptl_crystal_density_diffrn 3.312
_exptl_crystal_density_meas ?
_exptl_crystal_density_method 'not measured'
_exptl_crystal_description Block
_exptl_crystal_F_000 1016
_exptl_crystal_size_max 0.162
_exptl_crystal_size_mid 0.154
_exptl_crystal_size_min 0.126
_refine_diff_density_max 3.083
_refine_diff_density_min -1.503
_refine_diff_density_rms 0.269
_refine_ls_abs_structure_details 'Flack H D (1983), Acta Cryst. A39, 876-881'
_refine_ls_abs_structure_Flack 0.00
_refine_ls_extinction_method none
_refine_ls_goodness_of_fit_ref 1.035
_refine_ls_hydrogen_treatment none
_refine_ls_matrix_type full
_refine_ls_number_parameters 198
_refine_ls_number_reflns 4386
_refine_ls_number_restraints 2
_refine_ls_restrained_S_all 1.034
_refine_ls_R_factor_all 0.0442
_refine_ls_R_factor_gt 0.0416
_refine_ls_shift/su_max 0.016
_refine_ls_shift/su_mean 0.001
_refine_ls_structure_factor_coef Fsqd
_refine_ls_weighting_details 'calc w=1/[\s^2^(Fo^2^)+(0.0630P)^2^+0.0000P] where P=(Fo^2^+2Fc^2^)/3'
_refine_ls_weighting_scheme calc
_refine_ls_wR_factor_gt 0.1025
_refine_ls_wR_factor_ref 0.1041
_reflns_number_gt 4069
_reflns_number_total 4386
_reflns_threshold_expression >2sigma(I)
_cod_data_source_file cm9037796_si_002.cif
_cod_data_source_block NaUBO-4
_cod_depositor_comments
;
The following automatic conversions were performed:

'_chemical_melting_point' value 'n/a' was changed to '?' - the value
is undefined or not given.

Automatic conversion script
Id: cif_fix_values 1715 2011-07-08 13:25:40Z adriana 

The following automatic conversions were performed:

'_exptl_crystal_density_meas' value 'n/a' was changed to '?' - the
value is perceived as not measured.

Automatic conversion script
Id: cif_fix_values 3008 2015-01-20 13:52:24Z robertas 
;
_cod_original_sg_symbol_H-M Cc
_cod_database_code 4000960

loop_
_symmetry_equiv_pos_as_xyz
'x, y, z'
'x, -y, z+1/2'
'x+1/2, y+1/2, z'
'x+1/2, -y+1/2, z+1/2'

loop_
_atom_site_label
_atom_site_type_symbol
_atom_site_fract_x
_atom_site_fract_y
_atom_site_fract_z
_atom_site_U_iso_or_equiv
_atom_site_adp_type
_atom_site_occupancy
_atom_site_symmetry_multiplicity
_atom_site_calc_flag
_atom_site_refinement_flags
U1 U 0.25253(6) 0.279939(19) 0.24934(4) 0.00414(7) Uani 1 1 d .
Na1 Na -0.4847(7) 0.1891(4) 0.0387(3) 0.0160(8) Uani 1 1 d .
B1 B 0.256(3) 0.6098(6) 0.2440(9) 0.0056(14) Uiso 1 1 d .
B2 B -0.1038(16) 0.5259(9) 0.2051(6) 0.0070(16) Uani 1 1 d .
B3 B -0.2335(15) 0.4166(9) 0.0856(6) 0.0087(16) Uani 1 1 d .
B4 B -0.2195(15) 0.3265(8) 0.2255(5) 0.0047(14) Uani 1 1 d .
B5 B 0.5668(16) 0.4886(10) 0.2900(6) 0.0043(16) Uiso 1 1 d .
B6 B -0.2631(15) 0.4606(9) -0.0685(6) 0.0092(16) Uani 1 1 d .
O1 O -0.1260(10) 0.2106(5) 0.2509(4) 0.0050(10) Uani 1 1 d .
O2 O 0.3420(9) 0.4998(5) 0.2575(4) 0.0064(10) Uani 1 1 d .
O3 O 0.0435(10) 0.6224(5) 0.2264(4) 0.0072(11) Uani 1 1 d .
O4 O -0.0454(9) 0.4107(6) 0.2431(4) 0.0048(10) Uani 1 1 d .
O5 O -0.1300(12) 0.5165(8) 0.1143(5) 0.0080(15) Uani 1 1 d .
O6 O 0.2019(9) 0.0667(5) 0.2423(4) 0.0052(10) Uani 1 1 d .
O7 O -0.2832(10) 0.3249(6) 0.1377(4) 0.0073(11) Uani 1 1 d .
O8 O -0.3035(10) 0.4005(6) 0.0039(4) 0.0105(12) Uani 1 1 d .
O9 O 0.6058(10) 0.3588(6) 0.2766(4) 0.0053(10) Uani 1 1 d .
O10 O 0.5723(12) 0.5188(8) 0.3779(5) 0.0079(15) Uani 1 1 d .
O11 O -0.0582(11) 0.4914(8) -0.0812(4) 0.0182(15) Uani 1 1 d .
O12 O 0.248(3) 0.2854(8) 0.1383(13) 0.010(3) Uani 1 1 d .
O13 O 0.252(3) 0.2755(8) 0.3587(13) 0.008(3) Uani 1 1 d .
OW1 O -0.7912(17) 0.2432(9) -0.0466(6) 0.028(2) Uani 1 1 d .
OW2 O -0.1532(13) 0.0988(9) 0.0399(6) 0.0282(18) Uani 1 1 d .
H1 H -0.0723 0.1422 0.0156 0.042 Uiso 1 1 calc R

loop_
_atom_site_aniso_label
_atom_site_aniso_U_11
_atom_site_aniso_U_22
_atom_site_aniso_U_33
_atom_site_aniso_U_23
_atom_site_aniso_U_13
_atom_site_aniso_U_12
U1 0.00295(10) 0.00282(9) 0.00658(10) 0.0000(2) -0.00036(6) -0.0001(2)
Na1 0.0145(19) 0.0137(18) 0.0195(19) 0.0002(15) -0.0020(16) -0.0026(16)
B2 0.005(4) 0.002(4) 0.014(4) 0.001(3) -0.002(3) 0.000(3)
B3 0.004(4) 0.012(4) 0.011(4) 0.003(3) 0.000(3) 0.000(3)
B4 0.006(4) 0.003(3) 0.005(3) 0.001(3) 0.001(3) 0.004(3)
B6 0.007(4) 0.010(4) 0.011(4) 0.001(3) 0.003(3) 0.002(3)
O1 0.004(2) 0.003(2) 0.009(2) 0.0004(18) 0.002(2) -0.0013(19)
O2 0.006(3) 0.003(2) 0.010(2) 0.0000(19) -0.002(2) -0.001(2)
O3 0.006(3) 0.003(2) 0.013(3) 0.003(2) -0.002(2) -0.0024(19)
O4 0.003(3) 0.002(2) 0.009(2) 0.000(2) 0.001(2) -0.001(2)
O5 0.008(4) 0.009(3) 0.007(3) -0.001(2) 0.002(3) -0.002(3)
O6 0.001(3) 0.005(2) 0.010(3) 0.002(2) 0.000(2) 0.0000(17)
O7 0.009(3) 0.006(3) 0.007(2) 0.002(2) -0.001(2) -0.001(2)
O8 0.012(3) 0.011(3) 0.007(2) 0.002(2) -0.003(2) -0.004(2)
O9 0.005(3) 0.002(2) 0.009(2) -0.001(2) 0.003(2) 0.001(2)
O10 0.006(4) 0.008(3) 0.010(3) -0.002(2) 0.001(3) -0.003(3)
O11 0.010(3) 0.033(4) 0.011(3) 0.003(3) -0.002(2) -0.005(3)
O12 0.016(8) 0.010(5) 0.005(6) 0.003(3) -0.001(5) 0.000(3)
O13 0.002(5) 0.010(5) 0.011(7) 0.002(3) 0.000(5) -0.001(3)
OW1 0.036(6) 0.026(4) 0.023(4) -0.002(3) -0.010(4) 0.000(4)
OW2 0.019(4) 0.023(4) 0.042(5) -0.003(4) 0.001(4) 0.001(3)

loop_
_atom_type_symbol
_atom_type_description
_atom_type_scat_dispersion_real
_atom_type_scat_dispersion_imag
_atom_type_scat_source
B B 0.0013 0.0007 'International Tables Vol C Tables 4.2.6.8 and 6.1.1.4'
O O 0.0106 0.0060 'International Tables Vol C Tables 4.2.6.8 and 6.1.1.4'
U U -9.6767 9.6646 'International Tables Vol C Tables 4.2.6.8 and 6.1.1.4'
Na Na 0.0362 0.0249 'International Tables Vol C Tables 4.2.6.8 and 6.1.1.4'
H H 0.0000 0.0000 'International Tables Vol C Tables 4.2.6.8 and 6.1.1.4'

loop_
_geom_angle_atom_site_label_1
_geom_angle_atom_site_label_2
_geom_angle_atom_site_label_3
_geom_angle
_geom_angle_site_symmetry_1
_geom_angle_site_symmetry_3
O13 U1 O12 178.8(13) . .
O13 U1 O4 91.0(5) . .
O12 U1 O4 87.8(6) . .
O13 U1 O6 90.7(3) . .
O12 U1 O6 89.5(3) . .
O4 U1 O6 119.7(2) . .
O13 U1 O9 83.1(6) . .
O12 U1 O9 97.9(7) . .
O4 U1 O9 121.0(2) . .
O6 U1 O9 119.1(2) . .
O13 U1 O2 89.3(3) . .
O12 U1 O2 90.7(4) . .
O4 U1 O2 65.7(2) . .
O6 U1 O2 174.63(19) . .
O9 U1 O2 55.6(2) . .
O13 U1 O1 86.1(6) . .
O12 U1 O1 92.8(7) . .
O4 U1 O1 55.26(19) . .
O6 U1 O1 64.73(19) . .
O9 U1 O1 168.5(2) . .
O2 U1 O1 120.61(19) . .
O13 U1 O3 99.2(5) . 3_545
O12 U1 O3 81.9(6) . 3_545
O4 U1 O3 168.13(19) . 3_545
O6 U1 O3 54.55(19) . 3_545
O9 U1 O3 66.8(2) . 3_545
O2 U1 O3 120.18(19) . 3_545
O1 U1 O3 119.00(19) . 3_545
O13 U1 B4 94.5(6) . .
O12 U1 B4 84.3(7) . .
O4 U1 B4 28.0(2) . .
O6 U1 B4 91.8(2) . .
O9 U1 B4 148.9(2) . .
O2 U1 B4 93.5(2) . .
O1 U1 B4 28.5(2) . .
O3 U1 B4 143.5(2) 3_545 .
O13 U1 B2 102.7(4) . 3_545
O12 U1 B2 78.0(4) . 3_545
O4 U1 B2 142.9(2) . 3_545
O6 U1 B2 28.0(2) . 3_545
O9 U1 B2 95.1(2) . 3_545
O2 U1 B2 147.1(2) . 3_545
O1 U1 B2 91.0(2) . 3_545
O3 U1 B2 28.3(2) 3_545 3_545
B4 U1 B2 115.5(2) . 3_545
O13 U1 B5 81.1(5) . .
O12 U1 B5 99.4(5) . .
O4 U1 B5 93.3(2) . .
O6 U1 B5 146.2(2) . .
O9 U1 B5 27.7(2) . .
O2 U1 B5 28.6(2) . .
O1 U1 B5 145.9(2) . .
O3 U1 B5 94.3(2) 3_545 .
B4 U1 B5 121.3(3) . .
B2 U1 B5 122.6(3) 3_545 .
O13 U1 Na1 149.7(5) . 1_655
O12 U1 Na1 31.5(6) . 1_655
O4 U1 Na1 119.23(16) . 1_655
O6 U1 Na1 76.67(16) . 1_655
O9 U1 Na1 79.50(15) . 1_655
O2 U1 Na1 100.83(16) . 1_655
O1 U1 Na1 111.91(16) . 1_655
O3 U1 Na1 51.08(15) 3_545 1_655
B4 U1 Na1 113.10(18) . 1_655
B2 U1 Na1 54.9(2) 3_545 1_655
B5 U1 Na1 94.14(19) . 1_655
OW2 Na1 OW1 145.2(4) . .
OW2 Na1 O5 91.3(3) . 3_445
OW1 Na1 O5 99.0(4) . 3_445
OW2 Na1 O7 79.5(3) . .
OW1 Na1 O7 125.9(3) . .
O5 Na1 O7 110.8(3) 3_445 .
OW2 Na1 O12 141.9(5) . 1_455
OW1 Na1 O12 72.8(5) . 1_455
O5 Na1 O12 75.5(3) 3_445 1_455
O7 Na1 O12 72.5(5) . 1_455
OW2 Na1 O8 88.8(3) . .
OW1 Na1 O8 90.6(3) . .
O5 Na1 O8 162.7(3) 3_445 .
O7 Na1 O8 52.3(2) . .
O12 Na1 O8 93.9(4) 1_455 .
OW2 Na1 O11 78.5(3) . 3_445
OW1 Na1 O11 73.6(3) . 3_445
O5 Na1 O11 71.6(3) 3_445 3_445
O7 Na1 O11 157.8(3) . 3_445
O12 Na1 O11 127.8(4) 1_455 3_445
O8 Na1 O11 125.2(3) . 3_445
OW2 Na1 B3 83.7(3) . .
OW1 Na1 B3 109.4(3) . .
O5 Na1 B3 136.5(3) 3_445 .
O7 Na1 B3 25.9(2) . .
O12 Na1 B3 82.1(4) 1_455 .
O8 Na1 B3 26.5(2) . .
O11 Na1 B3 147.2(3) 3_445 .
OW2 Na1 U1 121.5(3) . 1_455
OW1 Na1 U1 92.9(3) . 1_455
O5 Na1 U1 66.4(2) 3_445 1_455
O7 Na1 U1 62.26(18) . 1_455
O12 Na1 U1 20.7(4) 1_455 1_455
O8 Na1 U1 99.00(19) . 1_455
O11 Na1 U1 133.1(2) 3_445 1_455
B3 Na1 U1 79.7(2) . 1_455
O1 B1 O2 121.1(13) 3 .
O1 B1 O3 118.0(8) 3 .
O2 B1 O3 120.8(9) . .
O5 B2 O3 109.1(8) . .
O5 B2 O4 111.5(8) . .
O3 B2 O4 113.6(7) . .
O5 B2 O6 111.5(8) . 3_455
O3 B2 O6 103.0(7) . 3_455
O4 B2 O6 107.8(7) . 3_455
O5 B2 U1 106.0(6) . 3_455
O3 B2 U1 57.5(4) . 3_455
O4 B2 U1 142.0(6) . 3_455
O6 B2 U1 49.9(4) 3_455 3_455
O5 B3 O7 121.8(8) . .
O5 B3 O8 123.9(9) . .
O7 B3 O8 114.2(8) . .
O5 B3 Na1 174.1(7) . .
O7 B3 Na1 53.0(4) . .
O8 B3 Na1 61.2(5) . .
O7 B4 O9 111.1(7) . 1_455
O7 B4 O1 110.4(7) . .
O9 B4 O1 111.9(7) 1_455 .
O7 B4 O4 111.6(7) . .
O9 B4 O4 109.1(7) 1_455 .
O1 B4 O4 102.3(6) . .
O7 B4 U1 110.4(5) . .
O9 B4 U1 138.3(5) 1_455 .
O1 B4 U1 55.5(4) . .
O4 B4 U1 49.8(4) . .
O10 B5 O6 112.4(8) . 3
O10 B5 O9 111.8(7) . .
O6 B5 O9 113.3(7) 3 .
O10 B5 O2 107.1(7) . .
O6 B5 O2 110.3(7) 3 .
O9 B5 O2 101.3(7) . .
O10 B5 U1 111.2(6) . .
O6 B5 U1 136.3(6) 3 .
O9 B5 U1 49.9(4) . .
O2 B5 U1 53.0(4) . .
O10 B6 O8 116.6(9) 2_464 .
O10 B6 O11 125.7(9) 2_464 .
O8 B6 O11 117.7(8) . .
B1 O1 B4 119.2(9) 3_445 .
B1 O1 U1 141.1(7) 3_445 .
B4 O1 U1 96.0(5) . .
B1 O2 B5 120.1(9) . .
B1 O2 U1 141.4(7) . .
B5 O2 U1 98.4(5) . .
B1 O3 B2 126.2(7) . .
B1 O3 U1 138.1(5) . 3_455
B2 O3 U1 94.2(5) . 3_455
B2 O4 B4 107.7(6) . .
B2 O4 U1 137.6(5) . .
B4 O4 U1 102.3(5) . .
B3 O5 B2 115.2(8) . .
B3 O5 Na1 131.0(6) . 3
B2 O5 Na1 113.7(6) . 3
B5 O6 B2 123.8(7) 3_445 3_545
B5 O6 U1 130.2(5) 3_445 .
B2 O6 U1 102.1(5) 3_545 .
B3 O7 B4 121.5(7) . .
B3 O7 Na1 101.2(5) . .
B4 O7 Na1 137.4(5) . .
B3 O8 B6 132.4(8) . .
B3 O8 Na1 92.3(5) . .
B6 O8 Na1 134.5(6) . .
B4 O9 B5 117.3(7) 1_655 .
B4 O9 U1 122.4(5) 1_655 .
B5 O9 U1 102.5(5) . .
B6 O10 B5 129.9(9) 2_665 .
B6 O11 Na1 102.3(6) . 3
U1 O12 Na1 127.8(9) . 1_655

loop_
_geom_bond_atom_site_label_1
_geom_bond_atom_site_label_2
_geom_bond_distance
_geom_bond_site_symmetry_2
U1 O13 1.75(2) .
U1 O12 1.78(2) .
U1 O4 2.395(6) .
U1 O6 2.400(6) .
U1 O9 2.442(6) .
U1 O2 2.517(6) .
U1 O1 2.540(7) .
U1 O3 2.596(6) 3_545
U1 B4 3.066(9) .
U1 B2 3.068(11) 3_545
U1 B5 3.119(11) .
U1 Na1 3.966(5) 1_655
Na1 OW2 2.344(10) .
Na1 OW1 2.409(11) .
Na1 O5 2.476(10) 3_445
Na1 O7 2.501(8) .
Na1 O12 2.62(2) 1_455
Na1 O8 2.695(8) .
Na1 O11 2.943(9) 3_445
Na1 B3 3.073(11) .
Na1 U1 3.966(5) 1_455
B1 O1 1.354(13) 3
B1 O2 1.355(11) .
B1 O3 1.381(18) .
B2 O5 1.456(12) .
B2 O3 1.458(11) .
B2 O4 1.461(12) .
B2 O6 1.474(12) 3_455
B2 U1 3.068(11) 3_455
B3 O5 1.363(13) .
B3 O7 1.366(12) .
B3 O8 1.371(11) .
B4 O7 1.443(10) .
B4 O9 1.460(11) 1_455
B4 O1 1.471(11) .
B4 O4 1.472(11) .
B5 O10 1.444(12) .
B5 O6 1.465(12) 3
B5 O9 1.484(13) .
B5 O2 1.509(12) .
B6 O10 1.343(12) 2_464
B6 O8 1.372(12) .
B6 O11 1.378(12) .
O1 B1 1.354(13) 3_445
O3 U1 2.596(6) 3_455
O5 Na1 2.476(10) 3
O6 B5 1.465(12) 3_445
O6 B2 1.474(12) 3_545
O9 B4 1.460(11) 1_655
O10 B6 1.343(12) 2_665
O11 Na1 2.943(9) 3
O12 Na1 2.62(2) 1_655
